data_7032083
loop_
_publ_author_name
'Khake, Shrikant M.'
'Soni, Vineeta'
'Gonnade, Rajesh G.'
'Punji, Benudhar'

_publ_section_title
;
 Design and development of POCN-pincer palladium catalysts for C-H bond
 arylation of azoles with aryl iodides.
;
_journal_issue 42
_journal_name_full 'Dalton transactions (Cambridge, England : 2003)'
_journal_page_first 16084
_journal_page_last 16096
_journal_paper_doi 10.1039/c4dt01547a
_journal_volume 43
_journal_year 2014
_chemical_formula_moiety 'C19 H33 Cl N O P Pd'
_chemical_formula_sum 'C19 H33 Cl N O P Pd'
_chemical_formula_weight 464.28
_chemical_name_systematic
; 
 ? 
;
_space_group_IT_number 19
_symmetry_cell_setting orthorhombic
_symmetry_space_group_name_Hall 'P 2ac 2ab'
_symmetry_space_group_name_H-M 'P 21 21 21'
_atom_sites_solution_hydrogens geom
_atom_sites_solution_primary direct
_atom_sites_solution_secondary difmap
_audit_creation_method SHELXL-97
_cell_angle_alpha 90.00
_cell_angle_beta 90.00
_cell_angle_gamma 90.00
_cell_formula_units_Z 4
_cell_length_a 8.2182(2)
_cell_length_b 12.9877(3)
_cell_length_c 20.2391(5)
_cell_measurement_reflns_used 7463
_cell_measurement_temperature 297(2)
_cell_measurement_theta_max 33.03
_cell_measurement_theta_min 2.55
_cell_volume 2160.23(9)
_computing_cell_refinement 'Bruker SAINT'
_computing_data_collection 'Bruker APEX2'
_computing_data_reduction 'Bruker SAINT'
_computing_molecular_graphics 'Bruker SHELXTL'
_computing_publication_material 'Bruker SHELXTL'
_computing_structure_refinement 'SHELXL-97 (Sheldrick, 2008)'
_computing_structure_solution 'SHELXS-97 (Sheldrick, 2008)'
_diffrn_ambient_temperature 297(2)
_diffrn_measured_fraction_theta_full 0.996
_diffrn_measured_fraction_theta_max 0.996
_diffrn_measurement_device 'CCD Area Detector'
_diffrn_measurement_device_type 'Bruker APEX-II CCD'
_diffrn_measurement_method '\f and \w scans'
_diffrn_radiation_monochromator graphite
_diffrn_radiation_source 'fine-focus sealed tube'
_diffrn_radiation_type MoK\a
_diffrn_radiation_wavelength 0.71073
_diffrn_reflns_av_R_equivalents 0.0263
_diffrn_reflns_av_sigmaI/netI 0.0377
_diffrn_reflns_limit_h_max 9
_diffrn_reflns_limit_h_min -11
_diffrn_reflns_limit_k_max 18
_diffrn_reflns_limit_k_min -14
_diffrn_reflns_limit_l_max 26
_diffrn_reflns_limit_l_min -28
_diffrn_reflns_number 13795
_diffrn_reflns_theta_full 30.00
_diffrn_reflns_theta_max 30.00
_diffrn_reflns_theta_min 1.86
_exptl_absorpt_coefficient_mu 1.063
_exptl_absorpt_correction_T_max 0.8569
_exptl_absorpt_correction_T_min 0.7845
_exptl_absorpt_correction_type multi-scan
_exptl_absorpt_process_details 'SADABS (Bruker, 2006)'
_exptl_crystal_colour colourless
_exptl_crystal_density_diffrn 1.428
_exptl_crystal_density_method 'not measured'
_exptl_crystal_description rhombus
_exptl_crystal_F_000 960
_exptl_crystal_size_max 0.24
_exptl_crystal_size_mid 0.19
_exptl_crystal_size_min 0.15
_refine_diff_density_max 0.495
_refine_diff_density_min -0.270
_refine_diff_density_rms 0.050
_refine_ls_abs_structure_details 'Flack H D (1983), Acta Cryst. A39, 876-881'
_refine_ls_abs_structure_Flack 0.01(2)
_refine_ls_extinction_method none
_refine_ls_goodness_of_fit_ref 1.010
_refine_ls_hydrogen_treatment constr
_refine_ls_matrix_type full
_refine_ls_number_parameters 225
_refine_ls_number_reflns 6257
_refine_ls_number_restraints 0
_refine_ls_restrained_S_all 1.010
_refine_ls_R_factor_all 0.0303
_refine_ls_R_factor_gt 0.0260
_refine_ls_shift/su_max 0.001
_refine_ls_shift/su_mean 0.000
_refine_ls_structure_factor_coef Fsqd
_refine_ls_weighting_details 'calc w=1/[\s^2^(Fo^2^)+(0.0277P)^2^+0.0000P] where P=(Fo^2^+2Fc^2^)/3'
_refine_ls_weighting_scheme calc
_refine_ls_wR_factor_gt 0.0601
_refine_ls_wR_factor_ref 0.0623
_reflns_number_gt 5750
_reflns_number_total 6257
_reflns_threshold_expression >2sigma(I)
_cod_data_source_file c4dt01547a2.cif
_cod_data_source_block bp_smk_01
_cod_depositor_comments 'Adding full bibliography for 7032083--7032084.cif.'
_cod_original_sg_symbol_H-M P2(1)2(1)2(1)
_cod_database_code 7032083

loop_
_symmetry_equiv_pos_as_xyz
'x, y, z'
'x+1/2, -y+1/2, -z'
'-x, y+1/2, -z+1/2'
'-x+1/2, -y, z+1/2'

loop_
_atom_site_label
_atom_site_type_symbol
_atom_site_fract_x
_atom_site_fract_y
_atom_site_fract_z
_atom_site_U_iso_or_equiv
_atom_site_adp_type
_atom_site_occupancy
_atom_site_symmetry_multiplicity
_atom_site_calc_flag
_atom_site_refinement_flags
Pd1 Pd 0.02156(2) 0.561067(11) 0.144193(7) 0.03726(5) Uani 1 1 d .
Cl1 Cl -0.12662(11) 0.71903(5) 0.15284(3) 0.0662(2) Uani 1 1 d .
P1 P -0.04993(8) 0.52358(5) 0.04282(3) 0.04321(14) Uani 1 1 d .
O1 O 0.0526(3) 0.41990(12) 0.02132(8) 0.0561(5) Uani 1 1 d .
C11 C 0.0160(4) 0.5815(2) 0.29522(11) 0.0582(7) Uani 1 1 d .
H11 H -0.0165 0.6533 0.2880 0.070 Uiso 1 1 calc R
C2 C 0.1428(3) 0.37948(18) 0.07306(12) 0.0487(6) Uani 1 1 d .
C3 C 0.2334(4) 0.2909(2) 0.06505(15) 0.0616(7) Uani 1 1 d .
H3 H 0.2393 0.2580 0.0243 0.074 Uiso 1 1 calc R
C4 C 0.3155(4) 0.2523(2) 0.11964(17) 0.0678(8) Uani 1 1 d .
H4 H 0.3772 0.1927 0.1152 0.081 Uiso 1 1 calc R
C5 C 0.3077(4) 0.2998(2) 0.17958(16) 0.0633(8) Uani 1 1 d .
H5 H 0.3616 0.2715 0.2156 0.076 Uiso 1 1 calc R
C6 C 0.2192(4) 0.39079(19) 0.18719(13) 0.0493(6) Uani 1 1 d .
C7 C 0.2025(4) 0.4467(2) 0.25166(12) 0.0588(7) Uani 1 1 d .
H7A H 0.3074 0.4484 0.2736 0.071 Uiso 1 1 calc R
H7B H 0.1274 0.4095 0.2799 0.071 Uiso 1 1 calc R
N1 N 0.1417(2) 0.55582(15) 0.24241(8) 0.0413(4) Uani 1 1 d .
C13 C -0.1361(5) 0.5166(3) 0.28731(17) 0.0799(10) Uani 1 1 d .
H13A H -0.1115 0.4462 0.2976 0.120 Uiso 1 1 calc R
H13B H -0.1742 0.5213 0.2426 0.120 Uiso 1 1 calc R
H13C H -0.2190 0.5413 0.3168 0.120 Uiso 1 1 calc R
C12 C 0.0837(6) 0.5753(3) 0.36628(13) 0.0940(12) Uani 1 1 d .
H12A H 0.0001 0.5943 0.3971 0.141 Uiso 1 1 calc R
H12B H 0.1742 0.6215 0.3707 0.141 Uiso 1 1 calc R
H12C H 0.1188 0.5062 0.3752 0.141 Uiso 1 1 calc R
C8 C 0.2874(4) 0.6273(2) 0.24631(14) 0.0591(7) Uani 1 1 d .
H8 H 0.3430 0.6144 0.2883 0.071 Uiso 1 1 calc R
C10 C 0.2397(5) 0.7397(2) 0.24446(19) 0.0772(10) Uani 1 1 d .
H10A H 0.3359 0.7816 0.2453 0.116 Uiso 1 1 calc R
H10B H 0.1733 0.7554 0.2821 0.116 Uiso 1 1 calc R
H10C H 0.1797 0.7534 0.2047 0.116 Uiso 1 1 calc R
C9 C 0.4076(4) 0.6066(3) 0.19084(18) 0.0811(10) Uani 1 1 d .
H9A H 0.4398 0.5356 0.1919 0.122 Uiso 1 1 calc R
H9B H 0.5017 0.6495 0.1964 0.122 Uiso 1 1 calc R
H9C H 0.3572 0.6216 0.1491 0.122 Uiso 1 1 calc R
C1 C 0.1370(3) 0.43041(17) 0.13338(11) 0.0430(5) Uani 1 1 d .
C14 C -0.2564(4) 0.4830(3) 0.02765(15) 0.0662(8) Uani 1 1 d .
H14 H -0.2589 0.4492 -0.0156 0.079 Uiso 1 1 calc R
C15 C -0.3068(6) 0.4041(4) 0.07877(19) 0.1078(16) Uani 1 1 d .
H15A H -0.3090 0.4358 0.1216 0.162 Uiso 1 1 calc R
H15B H -0.2301 0.3483 0.0789 0.162 Uiso 1 1 calc R
H15C H -0.4131 0.3783 0.0682 0.162 Uiso 1 1 calc R
C16 C -0.3730(4) 0.5735(3) 0.0250(2) 0.1021(14) Uani 1 1 d .
H16A H -0.4828 0.5485 0.0223 0.153 Uiso 1 1 calc R
H16B H -0.3494 0.6149 -0.0131 0.153 Uiso 1 1 calc R
H16C H -0.3607 0.6144 0.0642 0.153 Uiso 1 1 calc R
C17 C 0.0103(4) 0.61580(19) -0.01978(11) 0.0513(6) Uani 1 1 d .
H17 H -0.0487 0.6800 -0.0113 0.062 Uiso 1 1 calc R
C19 C 0.1898(4) 0.6373(3) -0.01104(16) 0.0775(10) Uani 1 1 d .
H19C H 0.2496 0.5740 -0.0145 0.116 Uiso 1 1 calc R
H19A H 0.2081 0.6673 0.0316 0.116 Uiso 1 1 calc R
H19B H 0.2256 0.6841 -0.0447 0.116 Uiso 1 1 calc R
C18 C -0.0287(5) 0.5817(3) -0.09020(13) 0.0817(10) Uani 1 1 d .
H18A H 0.0049 0.6342 -0.1207 0.123 Uiso 1 1 calc R
H18C H -0.1437 0.5706 -0.0944 0.123 Uiso 1 1 calc R
H18B H 0.0282 0.5189 -0.0998 0.123 Uiso 1 1 calc R

loop_
_atom_site_aniso_label
_atom_site_aniso_U_11
_atom_site_aniso_U_22
_atom_site_aniso_U_33
_atom_site_aniso_U_23
_atom_site_aniso_U_13
_atom_site_aniso_U_12
Pd1 0.04451(9) 0.03349(7) 0.03376(7) -0.00121(6) -0.00064(6) 0.00300(6)
Cl1 0.0885(5) 0.0522(3) 0.0581(4) -0.0132(3) -0.0191(4) 0.0291(3)
P1 0.0449(4) 0.0456(3) 0.0392(3) -0.0058(2) -0.0007(2) 0.0001(2)
O1 0.0735(13) 0.0489(9) 0.0460(8) -0.0135(7) -0.0014(8) 0.0101(9)
C11 0.0766(19) 0.0603(14) 0.0378(10) 0.0041(9) 0.0097(12) 0.0069(15)
C2 0.0572(16) 0.0380(11) 0.0508(13) -0.0012(10) 0.0051(12) 0.0006(10)
C3 0.069(2) 0.0406(13) 0.0750(17) -0.0133(12) 0.0122(16) 0.0041(13)
C4 0.072(2) 0.0373(13) 0.093(2) 0.0012(13) 0.0111(17) 0.0141(13)
C5 0.069(2) 0.0456(15) 0.0756(18) 0.0112(13) -0.0004(16) 0.0123(14)
C6 0.0557(16) 0.0395(12) 0.0525(13) 0.0064(10) 0.0017(12) 0.0038(11)
C7 0.0788(19) 0.0502(14) 0.0474(13) 0.0088(11) -0.0027(12) 0.0166(15)
N1 0.0496(11) 0.0413(9) 0.0329(8) -0.0006(8) -0.0024(7) 0.0071(9)
C13 0.088(3) 0.075(2) 0.077(2) 0.0062(17) 0.033(2) -0.0046(19)
C12 0.118(3) 0.127(3) 0.0366(14) 0.0038(16) 0.0030(16) 0.031(3)
C8 0.0614(18) 0.0692(17) 0.0468(13) -0.0076(12) -0.0109(13) 0.0020(15)
C10 0.074(2) 0.0619(19) 0.096(2) -0.0082(17) -0.014(2) -0.0086(17)
C9 0.0533(18) 0.102(3) 0.088(2) -0.0168(19) 0.0065(18) -0.0116(19)
C1 0.0474(12) 0.0334(10) 0.0482(12) 0.0018(9) 0.0050(9) 0.0004(10)
C14 0.0504(17) 0.084(2) 0.0642(17) -0.0233(15) -0.0022(14) -0.0127(15)
C15 0.098(3) 0.128(4) 0.098(3) -0.022(3) 0.024(2) -0.061(3)
C16 0.0501(18) 0.140(4) 0.116(3) -0.043(3) -0.014(2) 0.012(2)
C17 0.0607(17) 0.0546(12) 0.0388(10) 0.0022(9) -0.0037(12) 0.0038(13)
C19 0.073(2) 0.098(2) 0.0622(18) 0.0180(17) 0.0056(17) -0.0216(19)
C18 0.098(3) 0.103(2) 0.0442(14) 0.0006(14) -0.0078(16) 0.000(2)

loop_
_atom_type_symbol
_atom_type_description
_atom_type_scat_dispersion_real
_atom_type_scat_dispersion_imag
_atom_type_scat_source
C C 0.0033 0.0016 'International Tables Vol C Tables 4.2.6.8 and 6.1.1.4'
H H 0.0000 0.0000 'International Tables Vol C Tables 4.2.6.8 and 6.1.1.4'
N N 0.0061 0.0033 'International Tables Vol C Tables 4.2.6.8 and 6.1.1.4'
O O 0.0106 0.0060 'International Tables Vol C Tables 4.2.6.8 and 6.1.1.4'
P P 0.1023 0.0942 'International Tables Vol C Tables 4.2.6.8 and 6.1.1.4'
Cl Cl 0.1484 0.1585 'International Tables Vol C Tables 4.2.6.8 and 6.1.1.4'
Pd Pd -0.9988 1.0072 'International Tables Vol C Tables 4.2.6.8 and 6.1.1.4'

loop_
_geom_angle_atom_site_label_1
_geom_angle_atom_site_label_2
_geom_angle_atom_site_label_3
_geom_angle
C1 Pd1 P1 80.35(7)
C1 Pd1 N1 81.84(8)
P1 Pd1 N1 162.10(5)
C1 Pd1 Cl1 177.32(7)
P1 Pd1 Cl1 97.04(2)
N1 Pd1 Cl1 100.79(5)
O1 P1 C14 101.40(13)
O1 P1 C17 102.47(11)
C14 P1 C17 109.34(15)
O1 P1 Pd1 106.99(7)
C14 P1 Pd1 118.50(10)
C17 P1 Pd1 115.78(8)
C2 O1 P1 112.56(14)
C13 C11 N1 111.3(2)
C13 C11 C12 111.5(3)
N1 C11 C12 113.5(3)
C13 C11 H11 106.7
N1 C11 H11 106.7
C12 C11 H11 106.7
C3 C2 O1 121.0(2)
C3 C2 C1 121.2(3)
O1 C2 C1 117.7(2)
C2 C3 C4 118.0(3)
C2 C3 H3 121.0
C4 C3 H3 121.0
C5 C4 C3 121.5(2)
C5 C4 H4 119.2
C3 C4 H4 119.2
C4 C5 C6 120.4(3)
C4 C5 H5 119.8
C6 C5 H5 119.8
C1 C6 C5 118.9(2)
C1 C6 C7 117.5(2)
C5 C6 C7 123.6(2)
C6 C7 N1 112.06(19)
C6 C7 H7A 109.2
N1 C7 H7A 109.2
C6 C7 H7B 109.2
N1 C7 H7B 109.2
H7A C7 H7B 107.9
C7 N1 C8 107.8(2)
C7 N1 C11 110.01(19)
C8 N1 C11 111.4(2)
C7 N1 Pd1 106.63(14)
C8 N1 Pd1 112.24(15)
C11 N1 Pd1 108.68(14)
C11 C13 H13A 109.5
C11 C13 H13B 109.5
H13A C13 H13B 109.5
C11 C13 H13C 109.5
H13A C13 H13C 109.5
H13B C13 H13C 109.5
C11 C12 H12A 109.5
C11 C12 H12B 109.5
H12A C12 H12B 109.5
C11 C12 H12C 109.5
H12A C12 H12C 109.5
H12B C12 H12C 109.5
C10 C8 N1 112.6(3)
C10 C8 C9 108.8(3)
N1 C8 C9 111.5(2)
C10 C8 H8 107.9
N1 C8 H8 107.9
C9 C8 H8 107.9
C8 C10 H10A 109.5
C8 C10 H10B 109.5
H10A C10 H10B 109.5
C8 C10 H10C 109.5
H10A C10 H10C 109.5
H10B C10 H10C 109.5
C8 C9 H9A 109.5
C8 C9 H9B 109.5
H9A C9 H9B 109.5
C8 C9 H9C 109.5
H9A C9 H9C 109.5
H9B C9 H9C 109.5
C6 C1 C2 119.9(2)
C6 C1 Pd1 118.17(17)
C2 C1 Pd1 121.86(18)
C15 C14 C16 112.1(3)
C15 C14 P1 109.8(3)
C16 C14 P1 112.0(2)
C15 C14 H14 107.6
C16 C14 H14 107.6
P1 C14 H14 107.6
C14 C15 H15A 109.5
C14 C15 H15B 109.5
H15A C15 H15B 109.5
C14 C15 H15C 109.5
H15A C15 H15C 109.5
H15B C15 H15C 109.5
C14 C16 H16A 109.5
C14 C16 H16B 109.5
H16A C16 H16B 109.5
C14 C16 H16C 109.5
H16A C16 H16C 109.5
H16B C16 H16C 109.5
C19 C17 C18 111.6(3)
C19 C17 P1 107.86(19)
C18 C17 P1 113.8(2)
C19 C17 H17 107.8
C18 C17 H17 107.8
P1 C17 H17 107.8
C17 C19 H19C 109.5
C17 C19 H19A 109.5
H19C C19 H19A 109.5
C17 C19 H19B 109.5
H19C C19 H19B 109.5
H19A C19 H19B 109.5
C17 C18 H18A 109.5
C17 C18 H18C 109.5
H18A C18 H18C 109.5
C17 C18 H18B 109.5
H18A C18 H18B 109.5
H18C C18 H18B 109.5

loop_
_geom_bond_atom_site_label_1
_geom_bond_atom_site_label_2
_geom_bond_distance
Pd1 C1 1.956(2)
Pd1 P1 2.1890(6)
Pd1 N1 2.2204(17)
Pd1 Cl1 2.3922(6)
P1 O1 1.6470(18)
P1 C14 1.803(3)
P1 C17 1.812(2)
O1 C2 1.386(3)
C11 C13 1.517(4)
C11 N1 1.523(3)
C11 C12 1.544(4)
C11 H11 0.9800
C2 C3 1.380(4)
C2 C1 1.389(3)
C3 C4 1.388(5)
C3 H3 0.9300
C4 C5 1.362(4)
C4 H4 0.9300
C5 C6 1.396(4)
C5 H5 0.9300
C6 C1 1.381(3)
C6 C7 1.500(4)
C7 N1 1.514(3)
C7 H7A 0.9700
C7 H7B 0.9700
N1 C8 1.518(4)
C13 H13A 0.9600
C13 H13B 0.9600
C13 H13C 0.9600
C12 H12A 0.9600
C12 H12B 0.9600
C12 H12C 0.9600
C8 C10 1.511(5)
C8 C9 1.519(4)
C8 H8 0.9800
C10 H10A 0.9600
C10 H10B 0.9600
C10 H10C 0.9600
C9 H9A 0.9600
C9 H9B 0.9600
C9 H9C 0.9600
C14 C15 1.514(5)
C14 C16 1.518(5)
C14 H14 0.9800
C15 H15A 0.9600
C15 H15B 0.9600
C15 H15C 0.9600
C16 H16A 0.9600
C16 H16B 0.9600
C16 H16C 0.9600
C17 C19 1.511(4)
C17 C18 1.527(3)
C17 H17 0.9800
C19 H19C 0.9600
C19 H19A 0.9600
C19 H19B 0.9600
C18 H18A 0.9600
C18 H18C 0.9600
C18 H18B 0.9600

loop_
_geom_torsion_atom_site_label_1
_geom_torsion_atom_site_label_2
_geom_torsion_atom_site_label_3
_geom_torsion_atom_site_label_4
_geom_torsion
C1 Pd1 P1 O1 -5.91(10)
N1 Pd1 P1 O1 -0.1(2)
Cl1 Pd1 P1 O1 174.71(8)
C1 Pd1 P1 C14 107.73(15)
N1 Pd1 P1 C14 113.5(2)
Cl1 Pd1 P1 C14 -71.65(14)
C1 Pd1 P1 C17 -119.38(13)
N1 Pd1 P1 C17 -113.6(2)
Cl1 Pd1 P1 C17 61.24(11)
C14 P1 O1 C2 -119.5(2)
C17 P1 O1 C2 127.55(18)
Pd1 P1 O1 C2 5.32(18)
P1 O1 C2 C3 178.3(2)
P1 O1 C2 C1 -0.9(3)
O1 C2 C3 C4 -177.4(3)
C1 C2 C3 C4 1.7(4)
C2 C3 C4 C5 0.0(5)
C3 C4 C5 C6 -1.6(5)
C4 C5 C6 C1 1.4(5)
C4 C5 C6 C7 179.0(3)
C1 C6 C7 N1 -18.2(4)
C5 C6 C7 N1 164.1(3)
C6 C7 N1 C8 -100.1(3)
C6 C7 N1 C11 138.3(2)
C6 C7 N1 Pd1 20.6(3)
C13 C11 N1 C7 -65.8(3)
C12 C11 N1 C7 60.9(3)
C13 C11 N1 C8 174.8(2)
C12 C11 N1 C8 -58.6(3)
C13 C11 N1 Pd1 50.6(3)
C12 C11 N1 Pd1 177.3(2)
C1 Pd1 N1 C7 -14.72(17)
P1 Pd1 N1 C7 -20.5(3)
Cl1 Pd1 N1 C7 164.74(15)
C1 Pd1 N1 C8 103.11(17)
P1 Pd1 N1 C8 97.4(2)
Cl1 Pd1 N1 C8 -77.44(16)
C1 Pd1 N1 C11 -133.28(17)
P1 Pd1 N1 C11 -139.02(16)
Cl1 Pd1 N1 C11 46.18(15)
C7 N1 C8 C10 -174.3(2)
C11 N1 C8 C10 -53.6(3)
Pd1 N1 C8 C10 68.5(3)
C7 N1 C8 C9 63.1(3)
C11 N1 C8 C9 -176.1(2)
Pd1 N1 C8 C9 -54.0(3)
C5 C6 C1 C2 0.3(4)
C7 C6 C1 C2 -177.4(2)
C5 C6 C1 Pd1 -177.4(2)
C7 C6 C1 Pd1 4.9(3)
C3 C2 C1 C6 -1.9(4)
O1 C2 C1 C6 177.3(2)
C3 C2 C1 Pd1 175.7(2)
O1 C2 C1 Pd1 -5.1(3)
P1 Pd1 C1 C6 -175.8(2)
N1 Pd1 C1 C6 6.00(19)
P1 Pd1 C1 C2 6.6(2)
N1 Pd1 C1 C2 -171.7(2)
O1 P1 C14 C15 71.0(3)
C17 P1 C14 C15 178.7(2)
Pd1 P1 C14 C15 -45.6(3)
O1 P1 C14 C16 -163.8(2)
C17 P1 C14 C16 -56.1(3)
Pd1 P1 C14 C16 79.5(3)
O1 P1 C17 C19 -65.6(2)
C14 P1 C17 C19 -172.6(2)
Pd1 P1 C17 C19 50.4(2)
O1 P1 C17 C18 58.7(3)
C14 P1 C17 C18 -48.2(3)
Pd1 P1 C17 C18 174.8(2)
